data_7251102
loop_
_publ_author_name
'Radiush, Ekaterina A.'
'Sinelnikov, Gleb O.'
'Sukhikh, Taisiya Sergeevna'
'Shurikov, Matvey K.'
'Shamshurin, Maxim'
'Semenov, Nikolay A.'
'Postnikov, Pavel S.'
'Sokolov, Maksim Nailyevich'
'Abramov, Pavel A.'

_publ_section_title
;
 Substituent effects on the structure of [Ag(py-R)n](NO3) ionic pairs:
 structural and computational studies
;
_journal_name_full CrystEngComm
_journal_paper_doi 10.1039/D5CE00829H
_journal_year 2025
_chemical_formula_sum 'C15 H15 Ag N4 O3'
_chemical_formula_weight 407.18
_space_group_crystal_system trigonal
_space_group_IT_number 154
_space_group_name_Hall 'P 32 2"'
_space_group_name_H-M_alt 'P 32 2 1'
_atom_sites_solution_hydrogens geom
_audit_creation_method SHELXL-2019/3
_audit_update_record
;
2025-08-25 deposited with the CCDC.	2025-10-21 downloaded from the CCDC.
;
_cell_angle_alpha 90
_cell_angle_beta 90
_cell_angle_gamma 120
_cell_formula_units_Z 6
_cell_length_a 10.6796(3)
_cell_length_b 10.6796(3)
_cell_length_c 25.2740(12)
_cell_measurement_reflns_used 9947
_cell_measurement_temperature 150(2)
_cell_measurement_theta_max 78.5372
_cell_measurement_theta_min 4.7813
_cell_volume 2496.40(15)
_computing_cell_refinement 'SAINT (Bruker-AXS, 2016)'
_computing_data_collection 'APEX3 (Bruker-AXS, 2016)'
_computing_data_reduction 'SAINT (Bruker-AXS, 2016)'
_computing_molecular_graphics 'ShelXle (H\"ubschle, 2011)'
_computing_publication_material 'CIFTAB-2014/2 (Sheldrick, 2014)'
_computing_structure_refinement 'SHELXL-2019/3 (Sheldrick, 2019)'
_computing_structure_solution 'SHELXS-2014/5 (Sheldrick, 2014)'
_diffrn_ambient_temperature 150(2)
_diffrn_detector PIXEL
_diffrn_detector_area_resol_mean 7.41
_diffrn_detector_type 'Bruker PHOTON III area detector'
_diffrn_measured_fraction_theta_full 0.996
_diffrn_measured_fraction_theta_max 0.986
_diffrn_measurement_device 'three-circle diffractometer'
_diffrn_measurement_device_type 'Bruker D8 Venture diffractometer'
_diffrn_measurement_method '\w and \f scans'
_diffrn_radiation_monochromator 'Incoatec HELIOS multilayer mirrors'
_diffrn_radiation_type CuK\a
_diffrn_radiation_wavelength 1.54178
_diffrn_reflns_av_R_equivalents 0.1079
_diffrn_reflns_av_unetI/netI 0.0553
_diffrn_reflns_Laue_measured_fraction_full 0.996
_diffrn_reflns_Laue_measured_fraction_max 0.986
_diffrn_reflns_limit_h_max 11
_diffrn_reflns_limit_h_min -11
_diffrn_reflns_limit_k_max 12
_diffrn_reflns_limit_k_min -13
_diffrn_reflns_limit_l_max 30
_diffrn_reflns_limit_l_min -31
_diffrn_reflns_number 20239
_diffrn_reflns_point_group_measured_fraction_full 0.997
_diffrn_reflns_point_group_measured_fraction_max 0.974
_diffrn_reflns_theta_full 67.679
_diffrn_reflns_theta_max 79.000
_diffrn_reflns_theta_min 4.781
_diffrn_source 'Incoatec IuS3.0 microfocus X-ray tube'
_exptl_absorpt_coefficient_mu 9.893
_exptl_absorpt_correction_T_max 0.5883
_exptl_absorpt_correction_T_min 0.2366
_exptl_absorpt_correction_type multi-scan
_exptl_absorpt_process_details
;
 SADABS 2016/2: Krause, L., Herbst-Irmer, R., Sheldrick G.M. & Stalke D.,
 J. Appl. Cryst. 48 (2015) 3-10
;
_exptl_crystal_colour colorless
_exptl_crystal_density_diffrn 1.625
_exptl_crystal_description block
_exptl_crystal_F_000 1224
_exptl_crystal_size_max 0.440
_exptl_crystal_size_mid 0.250
_exptl_crystal_size_min 0.160
_refine_diff_density_max 0.755
_refine_diff_density_min -0.628
_refine_diff_density_rms 0.103
_refine_ls_abs_structure_details
;
 Flack x determined using 1367 quotients [(I+)-(I-)]/[(I+)+(I-)]
 (Parsons, Flack and Wagner, Acta Cryst. B69 (2013) 249-259).
;
_refine_ls_abs_structure_Flack -0.002(8)
_refine_ls_extinction_coef 0.0029(3)
_refine_ls_extinction_expression Fc^*^=kFc[1+0.001xFc^2^\l^3^/sin(2\q)]^-1/4^
_refine_ls_extinction_method 'SHELXL-2019/2 (Sheldrick 2019)'
_refine_ls_goodness_of_fit_ref 1.038
_refine_ls_hydrogen_treatment constr
_refine_ls_matrix_type full
_refine_ls_number_parameters 179
_refine_ls_number_reflns 3510
_refine_ls_number_restraints 0
_refine_ls_restrained_S_all 1.038
_refine_ls_R_factor_all 0.0397
_refine_ls_R_factor_gt 0.0391
_refine_ls_shift/su_max 0.000
_refine_ls_shift/su_mean 0.000
_refine_ls_structure_factor_coef Fsqd
_refine_ls_weighting_details 'w=1/[\s^2^(Fo^2^)+(0.0516P)^2^+2.1480P] where P=(Fo^2^+2Fc^2^)/3'
_refine_ls_weighting_scheme calc
_refine_ls_wR_factor_gt 0.0983
_refine_ls_wR_factor_ref 0.0989
_reflns_Friedel_coverage 0.705
_reflns_Friedel_fraction_full 0.998
_reflns_Friedel_fraction_max 0.957
_reflns_number_gt 3443
_reflns_number_total 3510
_reflns_threshold_expression 'I > 2\s(I)'
_cod_data_source_file d5ce00829h2.cif
_cod_data_source_block py_SOL
_cod_original_cell_volume 2496.40(18)
_cod_database_code 7251102
_shelx_shelxl_version_number 2019/3
_shelx_space_group_comment
;
The symmetry employed for this shelxl refinement is uniquely defined
by the following loop, which should always be used as a source of
symmetry information in preference to the above space-group names.
They are only intended as comments.
;
_shelx_estimated_absorpt_t_min 0.098
_shelx_estimated_absorpt_t_max 0.301

loop_
_space_group_symop_operation_xyz
'x, y, z'
'-y, x-y, z+2/3'
'-x+y, -x, z+1/3'
'y, x, -z'
'x-y, -y, -z+1/3'
'-x, -x+y, -z+2/3'

loop_
_atom_site_label
_atom_site_type_symbol
_atom_site_fract_x
_atom_site_fract_y
_atom_site_fract_z
_atom_site_U_iso_or_equiv
_atom_site_adp_type
_atom_site_occupancy
_atom_site_site_symmetry_order
_atom_site_calc_flag
_atom_site_refinement_flags_posn
_atom_site_refinement_flags_adp
_atom_site_refinement_flags_occupancy
_atom_site_disorder_assembly
_atom_site_disorder_group
Ag1 Ag 0.50754(4) 0.92397(5) 0.32787(2) 0.03463(18) Uani 1 1 d . . . . .
N1 N 0.6806(5) 0.9884(5) 0.38879(16) 0.0234(8) Uani 1 1 d . . . . .
N3 N 0.2849(5) 0.7601(5) 0.30121(19) 0.0308(10) Uani 1 1 d . . . . .
C1 C 0.6719(6) 1.0434(6) 0.4351(2) 0.0323(12) Uani 1 1 d . . . . .
H1 H 0.587244 1.048220 0.442569 0.039 Uiso 1 1 calc R U . . .
C2 C 0.7796(8) 1.0935(7) 0.4727(3) 0.0447(16) Uani 1 1 d . . . . .
H2 H 0.771243 1.135602 0.504661 0.054 Uiso 1 1 calc R U . . .
C3 C 0.8998(8) 1.0811(8) 0.4627(3) 0.055(2) Uani 1 1 d . . . . .
H3 H 0.974328 1.111004 0.488374 0.066 Uiso 1 1 calc R U . . .
C4 C 0.9105(7) 1.0244(9) 0.4149(4) 0.059(2) Uani 1 1 d . . . . .
H4 H 0.993277 1.016630 0.406970 0.071 Uiso 1 1 calc R U . . .
C5 C 0.7987(6) 0.9791(7) 0.3784(3) 0.0358(13) Uani 1 1 d . . . . .
H5 H 0.806077 0.940609 0.345454 0.043 Uiso 1 1 calc R U . . .
C11 C 0.1912(8) 0.8049(8) 0.2883(3) 0.0400(14) Uani 1 1 d . . . . .
H11 H 0.221374 0.904437 0.292426 0.048 Uiso 1 1 calc R U . . .
C12 C 0.0539(7) 0.7139(9) 0.2693(3) 0.0462(17) Uani 1 1 d . . . . .
H12 H -0.009181 0.749682 0.260975 0.055 Uiso 1 1 calc R U . . .
C13 C 0.0105(7) 0.5705(9) 0.2626(3) 0.0475(18) Uani 1 1 d . . . . .
H13 H -0.082766 0.505334 0.248980 0.057 Uiso 1 1 calc R U . . .
C14 C 0.1050(7) 0.5220(8) 0.2761(3) 0.0441(16) Uani 1 1 d . . . . .
H14 H 0.076531 0.422731 0.272407 0.053 Uiso 1 1 calc R U . . .
C15 C 0.2412(6) 0.6201(7) 0.2949(3) 0.0355(12) Uani 1 1 d . . . . .
H15 H 0.305852 0.586524 0.303668 0.043 Uiso 1 1 calc R U . . .
O1 O 0.4131(4) 1.1031(5) 0.36961(18) 0.0369(10) Uani 1 1 d . . . . .
O2 O 0.3224(5) 0.9257(6) 0.4247(2) 0.0522(13) Uani 1 1 d . . . . .
O3 O 0.2126(5) 1.0432(6) 0.4103(2) 0.0463(11) Uani 1 1 d . . . . .
N4 N 0.3161(4) 1.0245(5) 0.40177(19) 0.0259(9) Uani 1 1 d . . . . .
C6B C 0.7454(8) 1.1448(9) 0.2398(3) 0.036(2) Uiso 0.5 1 d G . P A 1
H6B H 0.806674 1.118262 0.257839 0.044 Uiso 0.5 1 calc R U P A 1
N2A N 0.6066(9) 1.0984(9) 0.2586(3) 0.025(8) Uiso 0.5 1 d G . P A 1
C9A C 0.5170(8) 1.1372(12) 0.2322(4) 0.053(3) Uiso 0.5 1 d G . P A 1
H9A H 0.422143 1.105460 0.245019 0.064 Uiso 0.5 1 calc R U P A 1
C10A C 0.5660(11) 1.2225(14) 0.1870(4) 0.059(4) Uiso 0.5 1 d G . P A 1
H10A H 0.504738 1.249048 0.168926 0.070 Uiso 0.5 1 calc R U P A 1
C8A C 0.7048(11) 1.2689(11) 0.1682(3) 0.055(8) Uiso 0.5 1 d G . P A 1
H8A H 0.738301 1.327244 0.137288 0.066 Uiso 0.5 1 calc R U P A 1
C7B C 0.7944(8) 1.2301(10) 0.1946(3) 0.035(2) Uiso 0.5 1 d G . P A 1
H7B H 0.889271 1.261852 0.181744 0.042 Uiso 0.5 1 calc R U P A 1
N2B N 0.6107(10) 1.0947(9) 0.2582(3) 0.044(11) Uiso 0.5 1 d G . P A 2
C6A C 0.6993(11) 1.0799(9) 0.2214(3) 0.046(3) Uiso 0.5 1 d G . P A 2
H6A H 0.733599 1.014682 0.228046 0.055 Uiso 0.5 1 calc R U P A 2
C7A C 0.7376(11) 1.1605(10) 0.1750(3) 0.041(3) Uiso 0.5 1 d G . P A 2
H7A H 0.798199 1.150407 0.149923 0.049 Uiso 0.5 1 calc R U P A 2
C8B C 0.6874(12) 1.2559(10) 0.1654(3) 0.034(5) Uiso 0.5 1 d G . P A 2
H8AX H 0.713637 1.311013 0.133655 0.041 Uiso 0.5 1 calc R U P A 2
C9B C 0.5988(10) 1.2707(9) 0.2021(3) 0.033(2) Uiso 0.5 1 d G . P A 2
H9B H 0.564473 1.335895 0.195510 0.040 Uiso 0.5 1 calc R U P A 2
C10B C 0.5604(8) 1.1901(9) 0.2485(3) 0.027(2) Uiso 0.5 1 d G . P A 2
H10B H 0.499871 1.200171 0.273634 0.032 Uiso 0.5 1 calc R U P A 2

loop_
_atom_site_aniso_label
_atom_site_aniso_U_11
_atom_site_aniso_U_22
_atom_site_aniso_U_33
_atom_site_aniso_U_23
_atom_site_aniso_U_13
_atom_site_aniso_U_12
Ag1 0.0238(2) 0.0367(3) 0.0388(3) -0.00538(18) -0.01203(14) 0.01176(18)
N1 0.0169(19) 0.022(2) 0.0321(19) -0.0004(16) -0.0026(16) 0.0100(15)
N3 0.021(2) 0.035(2) 0.037(2) -0.0104(19) -0.0097(19) 0.015(2)
C1 0.025(3) 0.032(3) 0.038(3) 0.000(2) -0.001(2) 0.013(2)
C2 0.051(4) 0.034(3) 0.032(3) 0.001(2) -0.014(3) 0.008(3)
C3 0.043(4) 0.045(4) 0.062(4) 0.006(3) -0.034(3) 0.012(3)
C4 0.027(3) 0.058(5) 0.099(6) 0.004(4) -0.015(4) 0.025(3)
C5 0.022(3) 0.039(3) 0.052(3) 0.001(3) 0.003(2) 0.020(2)
C11 0.037(3) 0.047(4) 0.045(3) -0.014(3) -0.012(3) 0.027(3)
C12 0.032(3) 0.073(5) 0.045(3) -0.012(3) -0.014(3) 0.035(3)
C13 0.022(3) 0.062(5) 0.044(4) -0.016(3) -0.010(2) 0.011(3)
C14 0.024(3) 0.042(4) 0.058(4) -0.021(3) -0.004(3) 0.011(3)
C15 0.026(3) 0.039(3) 0.044(3) -0.013(2) -0.001(2) 0.018(3)
O1 0.0236(18) 0.033(2) 0.051(3) 0.0086(18) 0.0104(17) 0.0112(16)
O2 0.040(3) 0.055(3) 0.071(3) 0.029(3) 0.020(2) 0.031(2)
O3 0.025(2) 0.063(3) 0.062(3) -0.002(2) 0.0059(19) 0.031(2)
N4 0.0123(18) 0.028(2) 0.036(2) -0.0073(18) -0.0019(16) 0.0096(16)

loop_
_atom_type_symbol
_atom_type_description
_atom_type_scat_dispersion_real
_atom_type_scat_dispersion_imag
_atom_type_scat_source
C C 0.0181 0.0091 'International Tables Vol C Tables 4.2.6.8 and 6.1.1.4'
H H 0.0000 0.0000 'International Tables Vol C Tables 4.2.6.8 and 6.1.1.4'
N N 0.0311 0.0180 'International Tables Vol C Tables 4.2.6.8 and 6.1.1.4'
Ag Ag 0.1306 4.2820 'International Tables Vol C Tables 4.2.6.8 and 6.1.1.4'
O O 0.0492 0.0322 'International Tables Vol C Tables 4.2.6.8 and 6.1.1.4'

loop_
_geom_angle_atom_site_label_1
_geom_angle_atom_site_label_2
_geom_angle_atom_site_label_3
_geom_angle
_geom_angle_site_symmetry_1
_geom_angle_site_symmetry_3
_geom_angle_publ_flag
N1 Ag1 N3 147.19(17) . . ?
N1 Ag1 N2B 106.3(3) . . ?
N3 Ag1 N2B 106.3(3) . . ?
N1 Ag1 N2A 106.8(2) . . ?
N3 Ag1 N2A 105.8(2) . . ?
C1 N1 C5 118.7(5) . . ?
C1 N1 Ag1 120.8(3) . . ?
C5 N1 Ag1 120.5(4) . . ?
C15 N3 C11 117.6(5) . . ?
C15 N3 Ag1 123.5(4) . . ?
C11 N3 Ag1 118.8(4) . . ?
N1 C1 C2 123.3(6) . . ?
N1 C1 H1 118.4 . . ?
C2 C1 H1 118.4 . . ?
C1 C2 C3 118.2(7) . . ?
C1 C2 H2 120.9 . . ?
C3 C2 H2 120.9 . . ?
C2 C3 C4 119.2(6) . . ?
C2 C3 H3 120.4 . . ?
C4 C3 H3 120.4 . . ?
C3 C4 C5 119.2(7) . . ?
C3 C4 H4 120.4 . . ?
C5 C4 H4 120.4 . . ?
N1 C5 C4 121.4(7) . . ?
N1 C5 H5 119.3 . . ?
C4 C5 H5 119.3 . . ?
N3 C11 C12 123.4(7) . . ?
N3 C11 H11 118.3 . . ?
C12 C11 H11 118.3 . . ?
C13 C12 C11 118.5(6) . . ?
C13 C12 H12 120.8 . . ?
C11 C12 H12 120.8 . . ?
C12 C13 C14 119.0(6) . . ?
C12 C13 H13 120.5 . . ?
C14 C13 H13 120.5 . . ?
C15 C14 C13 119.1(7) . . ?
C15 C14 H14 120.4 . . ?
C13 C14 H14 120.4 . . ?
N3 C15 C14 122.4(6) . . ?
N3 C15 H15 118.8 . . ?
C14 C15 H15 118.8 . . ?
O2 N4 O3 119.4(5) . . ?
O2 N4 O1 119.8(4) . . ?
O3 N4 O1 120.8(5) . . ?
N2A C6B C7B 120.0 . . ?
N2A C6B H6B 120.0 . . ?
C7B C6B H6B 120.0 . . ?
C6B N2A C9A 120.0 . . ?
C6B N2A Ag1 120.5(5) . . ?
C9A N2A Ag1 118.9(4) . . ?
C10A C9A N2A 120.0 . . ?
C10A C9A H9A 120.0 . . ?
N2A C9A H9A 120.0 . . ?
C8A C10A C9A 120.0 . . ?
C8A C10A H10A 120.0 . . ?
C9A C10A H10A 120.0 . . ?
C7B C8A C10A 120.0 . . ?
C7B C8A H8A 120.0 . . ?
C10A C8A H8A 120.0 . . ?
C8A C7B C6B 120.0 . . ?
C8A C7B H7B 120.0 . . ?
C6B C7B H7B 120.0 . . ?
C6A N2B C10B 120.0 . . ?
C6A N2B Ag1 119.3(4) . . ?
C10B N2B Ag1 119.5(4) . . ?
N2B C6A C7A 120.0 . . ?
N2B C6A H6A 120.0 . . ?
C7A C6A H6A 120.0 . . ?
C8B C7A C6A 120.0 . . ?
C8B C7A H7A 120.0 . . ?
C6A C7A H7A 120.0 . . ?
C7A C8B C9B 120.0 . . ?
C7A C8B H8AX 120.0 . . ?
C9B C8B H8AX 120.0 . . ?
C10B C9B C8B 120.0 . . ?
C10B C9B H9B 120.0 . . ?
C8B C9B H9B 120.0 . . ?
C9B C10B N2B 120.0 . . ?
C9B C10B H10B 120.0 . . ?
N2B C10B H10B 120.0 . . ?

loop_
_geom_bond_atom_site_label_1
_geom_bond_atom_site_label_2
_geom_bond_distance
_geom_bond_site_symmetry_2
_geom_bond_publ_flag
Ag1 N1 2.234(4) . ?
Ag1 N3 2.238(5) . ?
Ag1 N2B 2.373(6) . ?
Ag1 N2A 2.384(6) . ?
N1 C1 1.334(7) . ?
N1 C5 1.339(7) . ?
N3 C15 1.334(8) . ?
N3 C11 1.347(8) . ?
C1 C2 1.376(8) . ?
C1 H1 0.9500 . ?
C2 C3 1.379(13) . ?
C2 H2 0.9500 . ?
C3 C4 1.382(13) . ?
C3 H3 0.9500 . ?
C4 C5 1.389(10) . ?
C4 H4 0.9500 . ?
C5 H5 0.9500 . ?
C11 C12 1.378(9) . ?
C11 H11 0.9500 . ?
C12 C13 1.370(12) . ?
C12 H12 0.9500 . ?
C13 C14 1.387(11) . ?
C13 H13 0.9500 . ?
C14 C15 1.384(9) . ?
C14 H14 0.9500 . ?
C15 H15 0.9500 . ?
O1 N4 1.252(6) . ?
O2 N4 1.235(7) . ?
O3 N4 1.237(6) . ?
C6B N2A 1.3900 . ?
C6B C7B 1.3900 . ?
C6B H6B 0.9500 . ?
N2A C9A 1.3900 . ?
C9A C10A 1.3900 . ?
C9A H9A 0.9500 . ?
C10A C8A 1.3900 . ?
C10A H10A 0.9500 . ?
C8A C7B 1.3900 . ?
C8A H8A 0.9500 . ?
C7B H7B 0.9500 . ?
N2B C6A 1.3900 . ?
N2B C10B 1.3900 . ?
C6A C7A 1.3900 . ?
C6A H6A 0.9500 . ?
C7A C8B 1.3900 . ?
C7A H7A 0.9500 . ?
C8B C9B 1.3900 . ?
C8B H8AX 0.9500 . ?
C9B C10B 1.3900 . ?
C9B H9B 0.9500 . ?
C10B H10B 0.9500 . ?
